data_7003236
loop_
_publ_author_name
'Osawa, Masahisa'
'Hoshino, Mikio'
'Hashizume, Daisuke'

_publ_section_title
;
 Photoluminescent properties and molecular structures of [NaphAu(PPh3)]
 and [\m-Naph {Au(PPh3)}2] ClO4 (Naph = 2-naphthyl)
;
_journal_issue 17
_journal_name_full 'Dalton Transactions'
_journal_page_first 2248
_journal_page_last 2252
_journal_paper_doi 10.1039/b714609d
_journal_year 2008
_chemical_formula_moiety 'C28 H22 Au P '
_chemical_formula_sum 'C28 H22 Au P'
_chemical_formula_weight 586.42
_space_group_IT_number 14
_symmetry_cell_setting monoclinic
_symmetry_Int_Tables_number 14
_symmetry_space_group_name_Hall '-P 2ybc'
_symmetry_space_group_name_H-M 'P 1 21/c 1'
_cell_angle_alpha 90.0000
_cell_angle_beta 114.104(4)
_cell_angle_gamma 90.0000
_cell_formula_units_Z 4
_cell_length_a 16.523(2)
_cell_length_b 10.0926(15)
_cell_length_c 14.4157(18)
_cell_measurement_reflns_used 8117
_cell_measurement_temperature 213.1
_cell_measurement_theta_max 27.5
_cell_measurement_theta_min 3.2
_cell_volume 2194.4(5)
_computing_cell_refinement PROCESS-AUTO
_computing_data_collection PROCESS-AUTO
_computing_data_reduction CrystalStructure
_computing_publication_material 'CrystalStructure 3.8'
_computing_structure_refinement SHELXL
_computing_structure_solution SIR2004
_diffrn_detector_area_resol_mean 10.00
_diffrn_measured_fraction_theta_full 0.989
_diffrn_measured_fraction_theta_max 0.989
_diffrn_measurement_device_type 'Rigaku RAXIS-IV'
_diffrn_measurement_method \w
_diffrn_radiation_type 'Mo K\a'
_diffrn_radiation_wavelength 0.71069
_diffrn_reflns_av_R_equivalents 0.043
_diffrn_reflns_limit_h_max 20
_diffrn_reflns_limit_h_min -19
_diffrn_reflns_limit_k_max 13
_diffrn_reflns_limit_k_min -13
_diffrn_reflns_limit_l_max 18
_diffrn_reflns_limit_l_min -18
_diffrn_reflns_number 16914
_diffrn_reflns_theta_full 27.47
_diffrn_reflns_theta_max 27.47
_exptl_absorpt_coefficient_mu 6.813
_exptl_absorpt_correction_T_max 0.256
_exptl_absorpt_correction_T_min 0.116
_exptl_absorpt_correction_type multi-scan
_exptl_absorpt_process_details
;
Higashi, T. (1995). Program for Absorption Correction.
Rigaku Corporation, Tokyo, Japan.
;
_exptl_crystal_colour colorless
_exptl_crystal_density_diffrn 1.775
_exptl_crystal_density_method 'not measured'
_exptl_crystal_description block
_exptl_crystal_F_000 1136.00
_exptl_crystal_size_max 0.30
_exptl_crystal_size_mid 0.30
_exptl_crystal_size_min 0.20
_refine_diff_density_max 1.29
_refine_diff_density_min -1.51
_refine_ls_extinction_method none
_refine_ls_goodness_of_fit_ref 1.095
_refine_ls_hydrogen_treatment refall
_refine_ls_number_parameters 272
_refine_ls_number_reflns 4973
_refine_ls_R_factor_gt 0.0281
_refine_ls_shift/su_max 0.0020
_refine_ls_structure_factor_coef Fsqd
_refine_ls_weighting_details 'w = 1/[\s^2^(Fo^2^)+(0.0361P)^2^+2.5020P] where P=(Fo^2^+2Fc^2^)/3'
_refine_ls_weighting_scheme calc
_refine_ls_wR_factor_ref 0.0721
_reflns_number_gt 4617
_reflns_number_total 4973
_reflns_threshold_expression F^2^>2.0\s(F^2^)
_cod_data_source_file b714609d.txt
_cod_data_source_block '_Na23_____________________'
_cod_original_formula_sum 'C28 H22 Au P '
_cod_database_code 7003236

loop_
_symmetry_equiv_pos_site_id
_symmetry_equiv_pos_as_xyz
1 +X,+Y,+Z
2 -X,1/2+Y,1/2-Z
3 -X,-Y,-Z
4 +X,1/2-Y,1/2+Z

loop_
_atom_site_label
_atom_site_type_symbol
_atom_site_fract_x
_atom_site_fract_y
_atom_site_fract_z
_atom_site_U_iso_or_equiv
_atom_site_adp_type
_atom_site_occupancy
_atom_site_symmetry_multiplicity
_atom_site_calc_flag
_atom_site_refinement_flags
_atom_site_disorder_assembly
_atom_site_disorder_group
Au(1) Au 0.256825(8) 0.962386(13) 0.693014(9) 0.02948(5) Uani 1.00 1 d . . .
P(1) P 0.20388(6) 0.84420(9) 0.54379(6) 0.02665(16) Uani 1.00 1 d . . .
C(1) C 0.3565(2) 1.0190(3) 0.9156(2) 0.0301(7) Uani 1.00 1 d . . .
C(2) C 0.3033(2) 1.0736(3) 0.8225(2) 0.0312(7) Uani 1.00 1 d . . .
C(3) C 0.2798(2) 1.2091(3) 0.8242(2) 0.0351(7) Uani 1.00 1 d . . .
C(4) C 0.3042(2) 1.2801(3) 0.9117(3) 0.0367(7) Uani 1.00 1 d . . .
C(5) C 0.3739(2) 1.2869(4) 1.1012(3) 0.0399(8) Uani 1.00 1 d . . .
C(6) C 0.4195(2) 1.2246(4) 1.1911(3) 0.0469(10) Uani 1.00 1 d . . .
C(7) C 0.4492(3) 1.0931(5) 1.1928(3) 0.0492(10) Uani 1.00 1 d . . .
C(8) C 0.4323(3) 1.0283(4) 1.1037(3) 0.0420(9) Uani 1.00 1 d . . .
C(9) C 0.3540(2) 1.2215(3) 1.0075(2) 0.0312(7) Uani 1.00 1 d . . .
C(10) C 0.3823(2) 1.0887(3) 1.0090(2) 0.0294(6) Uani 1.00 1 d . . .
C(11) C 0.1729(2) 0.6733(3) 0.5512(2) 0.0281(6) Uani 1.00 1 d . . .
C(12) C 0.1898(2) 0.5720(4) 0.4965(3) 0.0382(8) Uani 1.00 1 d . . .
C(13) C 0.1650(3) 0.4423(4) 0.5052(4) 0.0456(10) Uani 1.00 1 d . . .
C(14) C 0.1221(2) 0.4138(4) 0.5675(3) 0.0449(9) Uani 1.00 1 d . . .
C(15) C 0.1039(3) 0.5140(4) 0.6213(3) 0.0465(9) Uani 1.00 1 d . . .
C(16) C 0.1296(2) 0.6427(4) 0.6143(2) 0.0391(8) Uani 1.00 1 d . . .
C(17) C 0.2845(2) 0.8403(3) 0.4873(2) 0.0271(6) Uani 1.00 1 d . . .
C(18) C 0.2604(2) 0.8497(3) 0.3834(2) 0.0327(7) Uani 1.00 1 d . . .
C(19) C 0.3251(2) 0.8543(4) 0.3450(3) 0.0403(8) Uani 1.00 1 d . . .
C(20) C 0.4140(2) 0.8486(4) 0.4105(3) 0.0423(9) Uani 1.00 1 d . . .
C(21) C 0.4382(2) 0.8381(4) 0.5133(3) 0.0416(8) Uani 1.00 1 d . . .
C(22) C 0.3743(2) 0.8348(3) 0.5521(2) 0.0347(7) Uani 1.00 1 d . . .
C(23) C 0.1060(2) 0.9191(3) 0.4469(2) 0.0296(6) Uani 1.00 1 d . . .
C(24) C 0.1043(2) 1.0566(4) 0.4374(3) 0.0410(9) Uani 1.00 1 d . . .
C(25) C 0.0333(2) 1.1199(4) 0.3622(3) 0.0501(10) Uani 1.00 1 d . . .
C(26) C -0.0385(3) 1.0461(4) 0.2971(3) 0.0460(10) Uani 1.00 1 d . . .
C(27) C -0.0376(2) 0.9103(4) 0.3071(3) 0.0437(9) Uani 1.00 1 d . . .
C(28) C 0.0339(2) 0.8467(4) 0.3810(2) 0.0382(8) Uani 1.00 1 d . . .
H(1) H 0.3765 0.9315 0.9172 0.036 Uiso 1.00 1 c R . .
H(3) H 0.2460 1.2513 0.7622 0.042 Uiso 1.00 1 c R . .
H(4) H 0.2877 1.3697 0.9085 0.044 Uiso 1.00 1 c R . .
H(5) H 0.3552 1.3748 1.1011 0.048 Uiso 1.00 1 c R . .
H(6) H 0.4314 1.2693 1.2525 0.056 Uiso 1.00 1 c R . .
H(7) H 0.4806 1.0503 1.2552 0.059 Uiso 1.00 1 c R . .
H(8) H 0.4542 0.9419 1.1054 0.050 Uiso 1.00 1 c R . .
H(12) H 0.2182 0.5909 0.4534 0.046 Uiso 1.00 1 c R . .
H(13) H 0.1774 0.3740 0.4686 0.055 Uiso 1.00 1 c R . .
H(14) H 0.1054 0.3262 0.5733 0.054 Uiso 1.00 1 c R . .
H(15) H 0.0740 0.4947 0.6629 0.056 Uiso 1.00 1 c R . .
H(16) H 0.1179 0.7101 0.6520 0.047 Uiso 1.00 1 c R . .
H(18) H 0.2001 0.8530 0.3388 0.039 Uiso 1.00 1 c R . .
H(19) H 0.3085 0.8613 0.2746 0.048 Uiso 1.00 1 c R . .
H(20) H 0.4577 0.8519 0.3846 0.051 Uiso 1.00 1 c R . .
H(21) H 0.4985 0.8331 0.5576 0.050 Uiso 1.00 1 c R . .
H(22) H 0.3915 0.8287 0.6227 0.042 Uiso 1.00 1 c R . .
H(24) H 0.1520 1.1070 0.4825 0.049 Uiso 1.00 1 c R . .
H(25) H 0.0336 1.2125 0.3552 0.060 Uiso 1.00 1 c R . .
H(26) H -0.0873 1.0886 0.2466 0.055 Uiso 1.00 1 c R . .
H(27) H -0.0861 0.8602 0.2633 0.052 Uiso 1.00 1 c R . .
H(28) H 0.0338 0.7539 0.3866 0.046 Uiso 1.00 1 c R . .

loop_
_atom_site_aniso_label
_atom_site_aniso_U_11
_atom_site_aniso_U_22
_atom_site_aniso_U_33
_atom_site_aniso_U_12
_atom_site_aniso_U_13
_atom_site_aniso_U_23
Au(1) 0.03263(9) 0.03182(9) 0.02465(9) -0.00257(5) 0.01237(6) -0.00466(5)
P(1) 0.0263(3) 0.0290(4) 0.0247(3) -0.0011(3) 0.0104(3) -0.0032(3)
C(1) 0.0330(17) 0.0269(16) 0.0307(17) -0.0006(13) 0.0133(14) -0.0048(14)
C(2) 0.0301(16) 0.0331(16) 0.0315(17) -0.0038(14) 0.0139(13) -0.0040(15)
C(3) 0.0399(19) 0.0334(18) 0.0323(17) 0.0046(15) 0.0150(14) 0.0039(15)
C(4) 0.0401(19) 0.0260(16) 0.045(2) 0.0025(14) 0.0181(16) -0.0037(15)
C(5) 0.0400(19) 0.039(2) 0.046(2) -0.0057(16) 0.0226(17) -0.0156(17)
C(6) 0.048(2) 0.061(2) 0.0347(19) -0.013(2) 0.0193(17) -0.017(2)
C(7) 0.050(2) 0.059(2) 0.0287(18) -0.009(2) 0.0064(16) -0.003(2)
C(8) 0.045(2) 0.042(2) 0.0311(19) -0.0008(16) 0.0081(16) -0.0022(16)
C(9) 0.0306(16) 0.0309(17) 0.0347(17) -0.0058(13) 0.0161(14) -0.0080(14)
C(10) 0.0300(16) 0.0300(17) 0.0283(16) -0.0034(13) 0.0118(13) -0.0050(14)
C(11) 0.0251(15) 0.0327(17) 0.0252(14) 0.0016(13) 0.0089(12) 0.0021(13)
C(12) 0.0370(19) 0.0327(17) 0.052(2) 0.0008(15) 0.0250(17) -0.0018(17)
C(13) 0.045(2) 0.0310(18) 0.066(2) 0.0014(16) 0.028(2) -0.0046(19)
C(14) 0.039(2) 0.037(2) 0.056(2) -0.0042(16) 0.0162(18) 0.0074(19)
C(15) 0.052(2) 0.051(2) 0.043(2) -0.011(2) 0.025(2) 0.004(2)
C(16) 0.045(2) 0.041(2) 0.0359(18) -0.0052(16) 0.0220(16) -0.0035(16)
C(17) 0.0299(15) 0.0222(14) 0.0294(15) -0.0015(12) 0.0125(12) -0.0006(12)
C(18) 0.0308(16) 0.0376(18) 0.0300(16) -0.0028(14) 0.0125(13) -0.0028(15)
C(19) 0.049(2) 0.043(2) 0.0361(19) 0.0003(17) 0.0252(17) -0.0007(17)
C(20) 0.0379(19) 0.042(2) 0.056(2) -0.0065(16) 0.0284(18) -0.0051(18)
C(21) 0.0280(17) 0.047(2) 0.049(2) -0.0039(15) 0.0157(16) -0.0052(19)
C(22) 0.0297(17) 0.0379(19) 0.0340(17) -0.0040(14) 0.0105(14) -0.0034(15)
C(23) 0.0294(16) 0.0307(16) 0.0312(16) 0.0009(13) 0.0148(13) 0.0003(14)
C(24) 0.0366(19) 0.0353(19) 0.047(2) -0.0006(15) 0.0127(17) 0.0008(17)
C(25) 0.048(2) 0.038(2) 0.061(2) 0.0096(18) 0.018(2) 0.010(2)
C(26) 0.041(2) 0.054(2) 0.041(2) 0.0148(18) 0.0155(18) 0.0089(18)
C(27) 0.0309(18) 0.053(2) 0.040(2) 0.0010(17) 0.0080(15) -0.0028(19)
C(28) 0.0340(18) 0.040(2) 0.0359(18) -0.0013(15) 0.0092(14) -0.0031(16)

loop_
_atom_type_symbol
_atom_type_description
_atom_type_scat_dispersion_real
_atom_type_scat_dispersion_imag
_atom_type_scat_source
C C 0.003 0.002
;
International Tables for Crystallography
(1992, Vol. C, Tables 4.2.6.8 and 6.1.1.4)
;
H H 0.000 0.000
;
International Tables for Crystallography
(1992, Vol. C, Table 6.1.1.4)
;
Au Au -2.013 8.802
;
International Tables for Crystallography
(1992, Vol. C, Tables 4.2.6.8 and 6.1.1.4)
;
P P 0.102 0.094
;
International Tables for Crystallography
(1992, Vol. C, Tables 4.2.6.8 and 6.1.1.4)
;

loop_
_geom_angle_atom_site_label_1
_geom_angle_atom_site_label_2
_geom_angle_atom_site_label_3
_geom_angle
_geom_angle_publ_flag
_geom_angle_site_symmetry_1
_geom_angle_site_symmetry_2
_geom_angle_site_symmetry_3
P(1) Au(1) C(2) 177.90(10) yes . . .
Au(1) P(1) C(11) 116.55(11) yes . . .
Au(1) P(1) C(17) 111.17(10) yes . . .
Au(1) P(1) C(23) 112.53(12) yes . . .
C(11) P(1) C(17) 106.29(17) yes . . .
C(11) P(1) C(23) 104.91(15) yes . . .
C(17) P(1) C(23) 104.45(17) yes . . .
C(2) C(1) C(10) 123.3(3) yes . . .
Au(1) C(2) C(1) 121.4(2) yes . . .
Au(1) C(2) C(3) 122.7(2) yes . . .
C(1) C(2) C(3) 115.8(3) yes . . .
C(2) C(3) C(4) 122.8(3) yes . . .
C(3) C(4) C(9) 121.2(3) yes . . .
C(6) C(5) C(9) 121.1(3) yes . . .
C(5) C(6) C(7) 120.3(4) yes . . .
C(6) C(7) C(8) 119.9(3) yes . . .
C(7) C(8) C(10) 121.1(4) yes . . .
C(4) C(9) C(5) 123.5(3) yes . . .
C(4) C(9) C(10) 117.8(3) yes . . .
C(5) C(9) C(10) 118.7(3) yes . . .
C(1) C(10) C(8) 122.2(3) yes . . .
C(1) C(10) C(9) 119.0(2) yes . . .
C(8) C(10) C(9) 118.8(3) yes . . .
P(1) C(11) C(12) 122.7(3) yes . . .
P(1) C(11) C(16) 118.6(2) yes . . .
C(12) C(11) C(16) 118.7(3) yes . . .
C(11) C(12) C(13) 120.4(4) yes . . .
C(12) C(13) C(14) 120.2(4) yes . . .
C(13) C(14) C(15) 120.0(4) yes . . .
C(14) C(15) C(16) 120.2(5) yes . . .
C(11) C(16) C(15) 120.5(4) yes . . .
P(1) C(17) C(18) 122.7(2) yes . . .
P(1) C(17) C(22) 118.2(2) yes . . .
C(18) C(17) C(22) 119.0(3) yes . . .
C(17) C(18) C(19) 120.2(3) yes . . .
C(18) C(19) C(20) 120.0(4) yes . . .
C(19) C(20) C(21) 120.0(4) yes . . .
C(20) C(21) C(22) 120.3(3) yes . . .
C(17) C(22) C(21) 120.5(3) yes . . .
P(1) C(23) C(24) 117.8(2) yes . . .
P(1) C(23) C(28) 123.6(2) yes . . .
C(24) C(23) C(28) 118.7(3) yes . . .
C(23) C(24) C(25) 120.8(3) yes . . .
C(24) C(25) C(26) 119.8(4) yes . . .
C(25) C(26) C(27) 119.5(3) yes . . .
C(26) C(27) C(28) 120.8(3) yes . . .
C(23) C(28) C(27) 120.4(3) yes . . .
C(2) C(1) H(1) 118.4 no . . .
C(10) C(1) H(1) 118.4 no . . .
C(2) C(3) H(3) 118.6 no . . .
C(4) C(3) H(3) 118.6 no . . .
C(3) C(4) H(4) 119.4 no . . .
C(9) C(4) H(4) 119.4 no . . .
C(6) C(5) H(5) 119.5 no . . .
C(9) C(5) H(5) 119.4 no . . .
C(5) C(6) H(6) 119.8 no . . .
C(7) C(6) H(6) 119.8 no . . .
C(6) C(7) H(7) 120.0 no . . .
C(8) C(7) H(7) 120.0 no . . .
C(7) C(8) H(8) 119.4 no . . .
C(10) C(8) H(8) 119.4 no . . .
C(11) C(12) H(12) 119.8 no . . .
C(13) C(12) H(12) 119.8 no . . .
C(12) C(13) H(13) 119.9 no . . .
C(14) C(13) H(13) 119.9 no . . .
C(13) C(14) H(14) 120.0 no . . .
C(15) C(14) H(14) 120.0 no . . .
C(14) C(15) H(15) 119.9 no . . .
C(16) C(15) H(15) 119.9 no . . .
C(11) C(16) H(16) 119.7 no . . .
C(15) C(16) H(16) 119.7 no . . .
C(17) C(18) H(18) 119.9 no . . .
C(19) C(18) H(18) 119.9 no . . .
C(18) C(19) H(19) 120.0 no . . .
C(20) C(19) H(19) 120.0 no . . .
C(19) C(20) H(20) 120.0 no . . .
C(21) C(20) H(20) 120.0 no . . .
C(20) C(21) H(21) 119.8 no . . .
C(22) C(21) H(21) 119.8 no . . .
C(17) C(22) H(22) 119.8 no . . .
C(21) C(22) H(22) 119.8 no . . .
C(23) C(24) H(24) 119.6 no . . .
C(25) C(24) H(24) 119.6 no . . .
C(24) C(25) H(25) 120.1 no . . .
C(26) C(25) H(25) 120.1 no . . .
C(25) C(26) H(26) 120.2 no . . .
C(27) C(26) H(26) 120.3 no . . .
C(26) C(27) H(27) 119.6 no . . .
C(28) C(27) H(27) 119.6 no . . .
C(23) C(28) H(28) 119.8 no . . .
C(27) C(28) H(28) 119.8 no . . .

loop_
_geom_bond_atom_site_label_1
_geom_bond_atom_site_label_2
_geom_bond_distance
_geom_bond_publ_flag
_geom_bond_site_symmetry_1
_geom_bond_site_symmetry_2
Au(1) P(1) 2.2975(8) yes . .
Au(1) C(2) 2.040(3) yes . .
P(1) C(11) 1.814(3) yes . .
P(1) C(17) 1.824(4) yes . .
P(1) C(23) 1.815(3) yes . .
C(1) C(2) 1.383(4) yes . .
C(1) C(10) 1.421(5) yes . .
C(2) C(3) 1.426(5) yes . .
C(3) C(4) 1.360(5) yes . .
C(4) C(9) 1.417(4) yes . .
C(5) C(6) 1.359(5) yes . .
C(5) C(9) 1.415(5) yes . .
C(6) C(7) 1.411(7) yes . .
C(7) C(8) 1.365(6) yes . .
C(8) C(10) 1.413(5) yes . .
C(9) C(10) 1.417(5) yes . .
C(11) C(12) 1.387(6) yes . .
C(11) C(16) 1.402(6) yes . .
C(12) C(13) 1.393(6) yes . .
C(13) C(14) 1.382(8) yes . .
C(14) C(15) 1.380(7) yes . .
C(15) C(16) 1.383(6) yes . .
C(17) C(18) 1.386(5) yes . .
C(17) C(22) 1.394(4) yes . .
C(18) C(19) 1.391(6) yes . .
C(19) C(20) 1.386(5) yes . .
C(20) C(21) 1.373(6) yes . .
C(21) C(22) 1.382(6) yes . .
C(23) C(24) 1.393(5) yes . .
C(23) C(28) 1.389(4) yes . .
C(24) C(25) 1.387(5) yes . .
C(25) C(26) 1.390(5) yes . .
C(26) C(27) 1.378(6) yes . .
C(27) C(28) 1.383(5) yes . .
C(1) H(1) 0.940 no . .
C(3) H(3) 0.940 no . .
C(4) H(4) 0.940 no . .
C(5) H(5) 0.940 no . .
C(6) H(6) 0.940 no . .
C(7) H(7) 0.940 no . .
C(8) H(8) 0.940 no . .
C(12) H(12) 0.940 no . .
C(13) H(13) 0.940 no . .
C(14) H(14) 0.940 no . .
C(15) H(15) 0.940 no . .
C(16) H(16) 0.940 no . .
C(18) H(18) 0.940 no . .
C(19) H(19) 0.940 no . .
C(20) H(20) 0.940 no . .
C(21) H(21) 0.940 no . .
C(22) H(22) 0.940 no . .
C(24) H(24) 0.940 no . .
C(25) H(25) 0.940 no . .
C(26) H(26) 0.940 no . .
C(27) H(27) 0.940 no . .
C(28) H(28) 0.940 no . .

loop_
_geom_contact_atom_site_label_1
_geom_contact_atom_site_label_2
_geom_contact_distance
_geom_contact_publ_flag
_geom_contact_site_symmetry_1
_geom_contact_site_symmetry_2
C(1) C(12) 3.523(6) ? . 4_565
C(9) C(13) 3.523(6) ? . 4_565
C(10) C(12) 3.509(5) ? . 4_565
C(10) C(13) 3.584(6) ? . 4_565
C(12) C(1) 3.523(6) ? . 4_564
C(12) C(10) 3.509(5) ? . 4_564
C(13) C(9) 3.523(6) ? . 4_564
C(13) C(10) 3.584(6) ? . 4_564
C(16) C(18) 3.589(4) ? . 4_565
C(16) C(19) 3.567(4) ? . 4_565
C(18) C(16) 3.589(4) ? . 4_564
C(19) C(16) 3.567(4) ? . 4_564
Au(1) H(5) 2.975 ? . 4_574
Au(1) H(19) 3.459 ? . 4_565
Au(1) H(26) 3.296 ? . 3_576
C(1) H(8) 3.287 ? . 3_677
C(1) H(12) 2.786 ? . 4_565
C(1) H(13) 3.515 ? . 4_565
C(2) H(6) 3.124 ? . 4_574
C(2) H(12) 3.234 ? . 4_565
C(2) H(13) 3.554 ? . 4_565
C(2) H(27) 3.351 ? . 3_576
C(3) H(6) 3.084 ? . 4_574
C(3) H(13) 3.284 ? . 4_565
C(3) H(21) 3.577 ? . 2_656
C(3) H(27) 3.004 ? . 3_576
C(4) H(13) 2.982 ? . 4_565
C(4) H(21) 3.152 ? . 2_656
C(4) H(24) 3.281 ? . 4_575
C(5) H(13) 3.430 ? . 4_565
C(5) H(20) 2.784 ? . 2_656
C(5) H(24) 3.521 ? . 4_575
C(6) H(3) 3.426 ? . 4_575
C(6) H(8) 3.574 ? . 2_657
C(6) H(20) 2.960 ? . 2_656
C(6) H(21) 3.360 ? . 3_677
C(6) H(22) 3.225 ? . 3_677
C(7) H(20) 3.440 ? . 2_656
C(7) H(21) 3.422 ? . 3_677
C(7) H(22) 2.985 ? . 3_677
C(8) H(1) 3.319 ? . 3_677
C(8) H(6) 3.520 ? . 2_647
C(8) H(12) 3.520 ? . 4_565
C(9) H(13) 2.903 ? . 4_565
C(9) H(20) 3.143 ? . 2_656
C(9) H(21) 3.155 ? . 2_656
C(10) H(12) 3.083 ? . 4_565
C(10) H(13) 3.216 ? . 4_565
C(10) H(21) 3.526 ? . 2_656
C(11) H(19) 3.101 ? . 4_565
C(12) H(26) 3.215 ? . 2_545
C(13) H(24) 3.399 ? . 1_545
C(13) H(25) 3.306 ? . 1_545
C(14) H(3) 3.172 ? . 1_545
C(14) H(24) 3.439 ? . 1_545
C(14) H(25) 3.461 ? . 1_545
C(14) H(28) 3.366 ? . 3_566
C(15) H(3) 3.573 ? . 1_545
C(15) H(18) 3.176 ? . 4_565
C(15) H(19) 3.433 ? . 4_565
C(15) H(28) 3.506 ? . 3_566
C(16) H(18) 2.959 ? . 4_565
C(16) H(19) 2.916 ? . 4_565
C(16) H(25) 3.251 ? . 3_576
C(17) H(1) 3.480 ? . 4_564
C(17) H(4) 3.149 ? . 4_574
C(17) H(5) 3.280 ? . 4_574
C(18) H(1) 3.348 ? . 4_564
C(18) H(4) 2.868 ? . 4_574
C(18) H(16) 3.259 ? . 4_564
C(19) H(1) 3.067 ? . 4_564
C(19) H(4) 3.073 ? . 4_574
C(19) H(16) 3.479 ? . 4_564
C(20) H(1) 2.904 ? . 4_564
C(20) H(4) 3.521 ? . 4_574
C(20) H(7) 3.519 ? . 1_554
C(20) H(21) 3.475 ? . 3_676
C(21) H(1) 3.035 ? . 4_564
C(21) H(6) 3.357 ? . 3_677
C(21) H(7) 3.248 ? . 3_677
C(21) H(8) 3.087 ? . 4_564
C(21) H(20) 3.584 ? . 3_676
C(22) H(1) 3.327 ? . 4_564
C(22) H(4) 3.580 ? . 4_574
C(22) H(5) 3.061 ? . 4_574
C(22) H(6) 3.458 ? . 3_677
C(22) H(7) 3.062 ? . 3_677
C(22) H(8) 3.050 ? . 4_564
C(24) H(4) 3.307 ? . 4_574
C(24) H(13) 3.388 ? . 1_565
C(24) H(14) 3.349 ? . 1_565
C(25) H(13) 3.408 ? . 1_565
C(25) H(14) 3.472 ? . 1_565
C(25) H(15) 3.410 ? . 4_564
C(25) H(16) 2.967 ? . 3_576
C(25) H(27) 3.347 ? . 2_555
C(25) H(28) 3.560 ? . 2_555
C(26) H(15) 3.210 ? . 4_564
C(26) H(16) 3.015 ? . 3_576
C(26) H(28) 3.403 ? . 2_555
C(27) H(3) 3.564 ? . 3_576
C(27) H(14) 3.391 ? . 3_566
C(27) H(15) 3.431 ? . 4_564
C(27) H(25) 3.097 ? . 2_545
C(28) H(14) 3.165 ? . 3_566
C(28) H(25) 3.401 ? . 2_545
C(28) H(26) 3.503 ? . 2_545
H(1) C(8) 3.319 ? . 3_677
H(1) C(17) 3.480 ? . 4_565
H(1) C(18) 3.348 ? . 4_565
H(1) C(19) 3.067 ? . 4_565
H(1) C(20) 2.904 ? . 4_565
H(1) C(21) 3.035 ? . 4_565
H(1) C(22) 3.327 ? . 4_565
H(1) H(8) 3.210 ? . 3_677
H(1) H(12) 2.877 ? . 4_565
H(1) H(19) 3.513 ? . 4_565
H(1) H(20) 3.274 ? . 4_565
H(1) H(21) 3.459 ? . 4_565
H(3) C(6) 3.426 ? . 4_574
H(3) C(14) 3.172 ? . 1_565
H(3) C(15) 3.573 ? . 1_565
H(3) C(27) 3.564 ? . 3_576
H(3) H(6) 3.131 ? . 4_574
H(3) H(14) 2.867 ? . 1_565
H(3) H(15) 3.583 ? . 1_565
H(3) H(27) 2.754 ? . 3_576
H(4) C(17) 3.149 ? . 4_575
H(4) C(18) 2.868 ? . 4_575
H(4) C(19) 3.073 ? . 4_575
H(4) C(20) 3.521 ? . 4_575
H(4) C(22) 3.580 ? . 4_575
H(4) C(24) 3.307 ? . 4_575
H(4) H(13) 3.378 ? . 4_565
H(4) H(18) 3.123 ? . 4_575
H(4) H(19) 3.429 ? . 4_575
H(4) H(21) 3.383 ? . 2_656
H(4) H(24) 2.859 ? . 4_575
H(5) Au(1) 2.975 ? . 4_575
H(5) C(17) 3.280 ? . 4_575
H(5) C(22) 3.061 ? . 4_575
H(5) H(7) 3.194 ? . 2_657
H(5) H(20) 3.022 ? . 2_656
H(5) H(22) 3.042 ? . 4_575
H(5) H(24) 3.089 ? . 4_575
H(6) C(2) 3.124 ? . 4_575
H(6) C(3) 3.084 ? . 4_575
H(6) C(8) 3.520 ? . 2_657
H(6) C(21) 3.357 ? . 3_677
H(6) C(22) 3.458 ? . 3_677
H(6) H(3) 3.131 ? . 4_575
H(6) H(7) 3.210 ? . 2_657
H(6) H(8) 2.765 ? . 2_657
H(6) H(20) 3.303 ? . 2_656
H(6) H(21) 2.704 ? . 3_677
H(6) H(22) 2.912 ? . 3_677
H(7) C(20) 3.519 ? . 1_556
H(7) C(21) 3.248 ? . 3_677
H(7) C(22) 3.062 ? . 3_677
H(7) H(5) 3.194 ? . 2_647
H(7) H(6) 3.210 ? . 2_647
H(7) H(19) 3.528 ? . 1_556
H(7) H(20) 2.865 ? . 1_556
H(7) H(21) 2.833 ? . 3_677
H(7) H(22) 2.454 ? . 3_677
H(8) C(1) 3.287 ? . 3_677
H(8) C(6) 3.574 ? . 2_647
H(8) C(21) 3.087 ? . 4_565
H(8) C(22) 3.050 ? . 4_565
H(8) H(1) 3.210 ? . 3_677
H(8) H(6) 2.765 ? . 2_647
H(8) H(21) 3.022 ? . 4_565
H(8) H(22) 2.968 ? . 4_565
H(12) C(1) 2.786 ? . 4_564
H(12) C(2) 3.234 ? . 4_564
H(12) C(8) 3.520 ? . 4_564
H(12) C(10) 3.083 ? . 4_564
H(12) H(1) 2.877 ? . 4_564
H(12) H(26) 2.810 ? . 2_545
H(13) C(1) 3.515 ? . 4_564
H(13) C(2) 3.554 ? . 4_564
H(13) C(3) 3.284 ? . 4_564
H(13) C(4) 2.982 ? . 4_564
H(13) C(5) 3.430 ? . 4_564
H(13) C(9) 2.903 ? . 4_564
H(13) C(10) 3.216 ? . 4_564
H(13) C(24) 3.388 ? . 1_545
H(13) C(25) 3.408 ? . 1_545
H(13) H(4) 3.378 ? . 4_564
H(13) H(24) 2.747 ? . 1_545
H(13) H(25) 2.792 ? . 1_545
H(13) H(26) 3.573 ? . 2_545
H(13) H(27) 3.058 ? . 2_545
H(14) C(24) 3.349 ? . 1_545
H(14) C(25) 3.472 ? . 1_545
H(14) C(27) 3.391 ? . 3_566
H(14) C(28) 3.165 ? . 3_566
H(14) H(3) 2.867 ? . 1_545
H(14) H(24) 2.833 ? . 1_545
H(14) H(25) 3.092 ? . 1_545
H(14) H(27) 3.132 ? . 3_566
H(14) H(28) 2.714 ? . 3_566
H(15) C(25) 3.410 ? . 4_565
H(15) C(26) 3.210 ? . 4_565
H(15) C(27) 3.431 ? . 4_565
H(15) H(3) 3.583 ? . 1_545
H(15) H(18) 2.970 ? . 4_565
H(15) H(25) 3.404 ? . 3_576
H(15) H(26) 3.449 ? . 4_565
H(15) H(28) 2.990 ? . 3_566
H(16) C(18) 3.259 ? . 4_565
H(16) C(19) 3.479 ? . 4_565
H(16) C(25) 2.967 ? . 3_576
H(16) C(26) 3.015 ? . 3_576
H(16) H(18) 2.552 ? . 4_565
H(16) H(19) 3.003 ? . 4_565
H(16) H(25) 2.583 ? . 3_576
H(16) H(26) 2.668 ? . 3_576
H(18) C(15) 3.176 ? . 4_564
H(18) C(16) 2.959 ? . 4_564
H(18) H(4) 3.123 ? . 4_574
H(18) H(15) 2.970 ? . 4_564
H(18) H(16) 2.552 ? . 4_564
H(18) H(26) 3.199 ? . 2_545
H(19) Au(1) 3.459 ? . 4_564
H(19) C(11) 3.101 ? . 4_564
H(19) C(15) 3.433 ? . 4_564
H(19) C(16) 2.916 ? . 4_564
H(19) H(1) 3.513 ? . 4_564
H(19) H(4) 3.429 ? . 4_574
H(19) H(7) 3.528 ? . 1_554
H(19) H(16) 3.003 ? . 4_564
H(19) H(22) 3.578 ? . 4_564
H(20) C(5) 2.784 ? . 2_646
H(20) C(6) 2.960 ? . 2_646
H(20) C(7) 3.440 ? . 2_646
H(20) C(9) 3.143 ? . 2_646
H(20) C(21) 3.584 ? . 3_676
H(20) H(1) 3.274 ? . 4_564
H(20) H(5) 3.022 ? . 2_646
H(20) H(6) 3.303 ? . 2_646
H(20) H(7) 2.865 ? . 1_554
H(20) H(21) 3.291 ? . 3_676
H(21) C(3) 3.577 ? . 2_646
H(21) C(4) 3.152 ? . 2_646
H(21) C(6) 3.360 ? . 3_677
H(21) C(7) 3.422 ? . 3_677
H(21) C(9) 3.155 ? . 2_646
H(21) C(10) 3.526 ? . 2_646
H(21) C(20) 3.475 ? . 3_676
H(21) H(1) 3.459 ? . 4_564
H(21) H(4) 3.383 ? . 2_646
H(21) H(6) 2.704 ? . 3_677
H(21) H(7) 2.833 ? . 3_677
H(21) H(8) 3.022 ? . 4_564
H(21) H(20) 3.291 ? . 3_676
H(22) C(6) 3.225 ? . 3_677
H(22) C(7) 2.985 ? . 3_677
H(22) H(5) 3.042 ? . 4_574
H(22) H(6) 2.912 ? . 3_677
H(22) H(7) 2.454 ? . 3_677
H(22) H(8) 2.968 ? . 4_564
H(22) H(19) 3.578 ? . 4_565
H(24) C(4) 3.281 ? . 4_574
H(24) C(5) 3.521 ? . 4_574
H(24) C(13) 3.399 ? . 1_565
H(24) C(14) 3.439 ? . 1_565
H(24) H(4) 2.859 ? . 4_574
H(24) H(5) 3.089 ? . 4_574
H(24) H(13) 2.747 ? . 1_565
H(24) H(14) 2.833 ? . 1_565
H(25) C(13) 3.306 ? . 1_565
H(25) C(14) 3.461 ? . 1_565
H(25) C(16) 3.251 ? . 3_576
H(25) C(27) 3.097 ? . 2_555
H(25) C(28) 3.401 ? . 2_555
H(25) H(13) 2.792 ? . 1_565
H(25) H(14) 3.092 ? . 1_565
H(25) H(15) 3.404 ? . 3_576
H(25) H(16) 2.583 ? . 3_576
H(25) H(27) 2.665 ? . 2_555
H(25) H(28) 3.224 ? . 2_555
H(26) Au(1) 3.296 ? . 3_576
H(26) C(12) 3.215 ? . 2_555
H(26) C(28) 3.503 ? . 2_555
H(26) H(12) 2.810 ? . 2_555
H(26) H(13) 3.573 ? . 2_555
H(26) H(15) 3.449 ? . 4_564
H(26) H(16) 2.668 ? . 3_576
H(26) H(18) 3.199 ? . 2_555
H(26) H(28) 2.939 ? . 2_555
H(27) C(2) 3.351 ? . 3_576
H(27) C(3) 3.004 ? . 3_576
H(27) C(25) 3.347 ? . 2_545
H(27) H(3) 2.754 ? . 3_576
H(27) H(13) 3.058 ? . 2_555
H(27) H(14) 3.132 ? . 3_566
H(27) H(25) 2.665 ? . 2_545
H(28) C(14) 3.366 ? . 3_566
H(28) C(15) 3.506 ? . 3_566
H(28) C(25) 3.560 ? . 2_545
H(28) C(26) 3.403 ? . 2_545
H(28) H(14) 2.714 ? . 3_566
H(28) H(15) 2.990 ? . 3_566
H(28) H(25) 3.224 ? . 2_545
H(28) H(26) 2.939 ? . 2_545

loop_
_geom_torsion_atom_site_label_1
_geom_torsion_atom_site_label_2
_geom_torsion_atom_site_label_3
_geom_torsion_atom_site_label_4
_geom_torsion
_geom_torsion_publ_flag
_geom_torsion_site_symmetry_1
_geom_torsion_site_symmetry_2
_geom_torsion_site_symmetry_3
_geom_torsion_site_symmetry_4
P(1) Au(1) C(2) C(1) -157(2) ? . . . .
P(1) Au(1) C(2) C(3) 26(3) ? . . . .
C(2) Au(1) P(1) C(11) -167(3) ? . . . .
C(2) Au(1) P(1) C(17) 71(3) ? . . . .
C(2) Au(1) P(1) C(23) -46(3) ? . . . .
Au(1) P(1) C(11) C(12) -141.0(2) ? . . . .
Au(1) P(1) C(11) C(16) 39.5(2) ? . . . .
Au(1) P(1) C(17) C(18) -141.2(2) ? . . . .
Au(1) P(1) C(17) C(22) 35.2(3) ? . . . .
Au(1) P(1) C(23) C(24) 40.8(4) ? . . . .
Au(1) P(1) C(23) C(28) -140.5(3) ? . . . .
C(11) P(1) C(17) C(18) 91.0(3) ? . . . .
C(11) P(1) C(17) C(22) -92.6(2) ? . . . .
C(17) P(1) C(11) C(12) -16.5(2) ? . . . .
C(17) P(1) C(11) C(16) 164.0(2) ? . . . .
C(11) P(1) C(23) C(24) 168.5(3) ? . . . .
C(11) P(1) C(23) C(28) -12.8(4) ? . . . .
C(23) P(1) C(11) C(12) 93.8(3) ? . . . .
C(23) P(1) C(11) C(16) -85.7(2) ? . . . .
C(17) P(1) C(23) C(24) -79.9(4) ? . . . .
C(17) P(1) C(23) C(28) 98.8(4) ? . . . .
C(23) P(1) C(17) C(18) -19.6(3) ? . . . .
C(23) P(1) C(17) C(22) 156.8(2) ? . . . .
C(2) C(1) C(10) C(8) 176.1(4) ? . . . .
C(2) C(1) C(10) C(9) -1.2(6) ? . . . .
C(10) C(1) C(2) Au(1) -172.9(3) ? . . . .
C(10) C(1) C(2) C(3) 3.9(6) ? . . . .
Au(1) C(2) C(3) C(4) 173.9(3) ? . . . .
C(1) C(2) C(3) C(4) -2.9(6) ? . . . .
C(2) C(3) C(4) C(9) -0.9(7) ? . . . .
C(3) C(4) C(9) C(5) -173.8(4) ? . . . .
C(3) C(4) C(9) C(10) 3.7(6) ? . . . .
C(6) C(5) C(9) C(4) 177.8(4) ? . . . .
C(6) C(5) C(9) C(10) 0.3(5) ? . . . .
C(9) C(5) C(6) C(7) 0.8(7) ? . . . .
C(5) C(6) C(7) C(8) 0.2(6) ? . . . .
C(6) C(7) C(8) C(10) -2.5(7) ? . . . .
C(7) C(8) C(10) C(1) -173.8(4) ? . . . .
C(7) C(8) C(10) C(9) 3.6(7) ? . . . .
C(4) C(9) C(10) C(1) -2.7(5) ? . . . .
C(4) C(9) C(10) C(8) 179.9(3) ? . . . .
C(5) C(9) C(10) C(1) 175.0(3) ? . . . .
C(5) C(9) C(10) C(8) -2.5(6) ? . . . .
P(1) C(11) C(12) C(13) 179.8(2) ? . . . .
P(1) C(11) C(16) C(15) 179.3(2) ? . . . .
C(12) C(11) C(16) C(15) -0.3(4) ? . . . .
C(16) C(11) C(12) C(13) -0.7(4) ? . . . .
C(11) C(12) C(13) C(14) 0.8(5) ? . . . .
C(12) C(13) C(14) C(15) -0.0(5) ? . . . .
C(13) C(14) C(15) C(16) -1.0(5) ? . . . .
C(14) C(15) C(16) C(11) 1.1(5) ? . . . .
P(1) C(17) C(18) C(19) 176.0(2) ? . . . .
P(1) C(17) C(22) C(21) -176.8(3) ? . . . .
C(18) C(17) C(22) C(21) -0.3(5) ? . . . .
C(22) C(17) C(18) C(19) -0.4(5) ? . . . .
C(17) C(18) C(19) C(20) 0.4(5) ? . . . .
C(18) C(19) C(20) C(21) 0.1(4) ? . . . .
C(19) C(20) C(21) C(22) -0.8(6) ? . . . .
C(20) C(21) C(22) C(17) 0.8(6) ? . . . .
P(1) C(23) C(24) C(25) 177.3(4) ? . . . .
P(1) C(23) C(28) C(27) -178.3(3) ? . . . .
C(24) C(23) C(28) C(27) 0.4(7) ? . . . .
C(28) C(23) C(24) C(25) -1.5(7) ? . . . .
C(23) C(24) C(25) C(26) 1.8(8) ? . . . .
C(24) C(25) C(26) C(27) -1.0(8) ? . . . .
C(25) C(26) C(27) C(28) -0.1(6) ? . . . .
C(26) C(27) C(28) C(23) 0.4(7) ? . . . .
